data_7050827
loop_
_publ_author_name
'Dong, Guo'
'Cheng, He'
'Chun-Ying, Duan'
'Chun-Qi, Qian'
'Qing-Jin, Meng'

_publ_section_title
;
 The synthesis and structural characterisation of helical silver(i)
 complexes with short bis(pyridylimine) ligands
;
_journal_issue 6
_journal_name_full 'New Journal of Chemistry'
_journal_page_first 796
_journal_paper_doi 10.1039/b111661b
_journal_volume 26
_journal_year 2002
_chemical_formula_sum 'C28 H28 Ag2 N10 O6'
_chemical_formula_weight 816.34
_chemical_name_systematic
; 
? 
;
_space_group_IT_number 15
_symmetry_cell_setting monoclinic
_symmetry_space_group_name_Hall '-C 2yc'
_symmetry_space_group_name_H-M 'C 1 2/c 1'
_atom_sites_solution_hydrogens geom
_atom_sites_solution_primary direct
_atom_sites_solution_secondary difmap
_audit_creation_method SHELXL-97
_cell_angle_alpha 90.00
_cell_angle_beta 94.25(3)
_cell_angle_gamma 90.00
_cell_formula_units_Z 4
_cell_length_a 20.017(4)
_cell_length_b 9.1800(18)
_cell_length_c 17.192(3)
_cell_measurement_reflns_used 30
_cell_measurement_temperature 293(2)
_cell_measurement_theta_max 12.56
_cell_measurement_theta_min 2.54
_cell_volume 3150.4(10)
_computing_cell_refinement 'Bruker XSCANS'
_computing_data_collection 'Bruker XSCANS'
_computing_data_reduction 'Bruker SHELXTL'
_computing_molecular_graphics 'Bruker SHELXTL'
_computing_structure_refinement 'Bruker SHELXTL'
_computing_structure_solution 'Bruker SHELXTL'
_diffrn_ambient_temperature 293(2)
_diffrn_measured_fraction_theta_full 0.992
_diffrn_measured_fraction_theta_max 0.992
_diffrn_measurement_device_type 'Bruker P4'
_diffrn_measurement_method '2\q/\w scans'
_diffrn_radiation_monochromator graphite
_diffrn_radiation_source 'fine-focus sealed tube'
_diffrn_radiation_type MoK\a
_diffrn_radiation_wavelength 0.71073
_diffrn_reflns_av_R_equivalents 0.0380
_diffrn_reflns_av_sigmaI/netI 0.0269
_diffrn_reflns_limit_h_max 27
_diffrn_reflns_limit_h_min 0
_diffrn_reflns_limit_k_max 12
_diffrn_reflns_limit_k_min 0
_diffrn_reflns_limit_l_max 22
_diffrn_reflns_limit_l_min -22
_diffrn_reflns_number 5820
_diffrn_reflns_theta_full 29.13
_diffrn_reflns_theta_max 29.13
_diffrn_reflns_theta_min 3.46
_diffrn_standards_decay_% 5.10
_diffrn_standards_interval_count 97
_diffrn_standards_number 3
_exptl_absorpt_coefficient_mu 1.301
_exptl_absorpt_correction_T_max 0.8284
_exptl_absorpt_correction_T_min 0.7230
_exptl_absorpt_correction_type psi-scan
_exptl_absorpt_process_details 'North et.al, 1968'
_exptl_crystal_colour pale-yellow
_exptl_crystal_density_diffrn 1.721
_exptl_crystal_density_method 'not measured'
_exptl_crystal_description prism
_exptl_crystal_F_000 1632
_exptl_crystal_size_max 0.25
_exptl_crystal_size_mid 0.15
_exptl_crystal_size_min 0.15
_refine_diff_density_max 0.552
_refine_diff_density_min -0.865
_refine_diff_density_rms 0.076
_refine_ls_extinction_method none
_refine_ls_goodness_of_fit_ref 1.022
_refine_ls_hydrogen_treatment mixed
_refine_ls_matrix_type full
_refine_ls_number_parameters 210
_refine_ls_number_reflns 4210
_refine_ls_number_restraints 0
_refine_ls_restrained_S_all 1.022
_refine_ls_R_factor_all 0.0578
_refine_ls_R_factor_gt 0.0359
_refine_ls_shift/su_max 0.001
_refine_ls_shift/su_mean 0.000
_refine_ls_structure_factor_coef Fsqd
_refine_ls_weighting_details 'calc w=1/[\s^2^(Fo^2^)+(0.0543P)^2^+2.8130P] where P=(Fo^2^+2Fc^2^)/3'
_refine_ls_weighting_scheme calc
_refine_ls_wR_factor_gt 0.0899
_refine_ls_wR_factor_ref 0.1012
_reflns_number_gt 3118
_reflns_number_total 4210
_reflns_threshold_expression >2sigma(I)
_cod_data_source_file b111661b.txt
_cod_data_source_block complex_3
_cod_depositor_comments
;
The following automatic conversions were performed:
'_symmetry_cell_setting' value 'Monoclinic' changed to 'monoclinic'
according to '/home/saulius/struct/CIF-dictionaries/cif_core.dic'
dictionary named 'cif_core.dic' version 2.4.1 from 2010-06-29.

Automatic conversion script
Id: cif_fix_enum 1527 2010-12-29 10:47:43Z saulius 
;
_cod_original_cell_volume 3150.4(11)
_cod_original_sg_symbol_H-M 'C2/c  '
_cod_database_code 7050827

loop_
_symmetry_equiv_pos_as_xyz
'x, y, z'
'-x, y, -z+1/2'
'x+1/2, y+1/2, z'
'-x+1/2, y+1/2, -z+1/2'
'-x, -y, -z'
'x, -y, z-1/2'
'-x+1/2, -y+1/2, -z'
'x+1/2, -y+1/2, z-1/2'

loop_
_atom_site_label
_atom_site_type_symbol
_atom_site_fract_x
_atom_site_fract_y
_atom_site_fract_z
_atom_site_U_iso_or_equiv
_atom_site_adp_type
_atom_site_occupancy
_atom_site_symmetry_multiplicity
_atom_site_calc_flag
_atom_site_refinement_flags
_atom_site_disorder_assembly
_atom_site_disorder_group
Ag1 Ag 0.398227(10) 0.50499(2) 0.164177(12) 0.04538(10) Uani 1 1 d . . .
N1 N 0.40447(10) 0.7459(2) 0.11961(12) 0.0417(5) Uani 1 1 d . . .
N2 N 0.51459(10) 0.5859(2) 0.15694(11) 0.0364(4) Uani 1 1 d . . .
N3 N 0.56790(11) 0.5044(2) 0.18993(13) 0.0376(5) Uani 1 1 d . . .
N4 N 0.65153(10) 0.3182(2) 0.26955(11) 0.0386(5) Uani 1 1 d . . .
C1 C 0.35103(14) 0.8220(3) 0.09123(16) 0.0509(7) Uani 1 1 d . . .
H1A H 0.3092 0.7777 0.0903 0.061 Uiso 1 1 calc R . .
C2 C 0.35467(17) 0.9619(4) 0.0634(2) 0.0609(8) Uani 1 1 d . . .
H2A H 0.3165 1.0103 0.0431 0.073 Uiso 1 1 calc R . .
C3 C 0.4157(2) 1.0277(4) 0.0664(3) 0.0709(11) Uani 1 1 d . . .
H3A H 0.4197 1.1234 0.0497 0.085 Uiso 1 1 calc R . .
C4 C 0.47175(17) 0.9509(3) 0.0947(2) 0.0590(8) Uani 1 1 d . . .
H4A H 0.5140 0.9935 0.0956 0.071 Uiso 1 1 calc R . .
C5 C 0.46448(12) 0.8101(3) 0.12151(14) 0.0380(5) Uani 1 1 d . . .
C6 C 0.52403(12) 0.7226(3) 0.15068(14) 0.0368(5) Uani 1 1 d . . .
C7 C 0.58387(12) 0.3909(3) 0.15269(13) 0.0340(5) Uani 1 1 d . . .
C8 C 0.63689(11) 0.2965(3) 0.19259(13) 0.0346(5) Uani 1 1 d . . .
C9 C 0.66927(14) 0.1911(3) 0.15249(16) 0.0478(6) Uani 1 1 d . . .
H9A H 0.6587 0.1781 0.0994 0.057 Uiso 1 1 calc R . .
C10 C 0.71759(15) 0.1047(3) 0.19135(18) 0.0545(7) Uani 1 1 d . . .
H10A H 0.7401 0.0339 0.1648 0.065 Uiso 1 1 calc R . .
C11 C 0.73153(14) 0.1255(3) 0.26978(17) 0.0507(7) Uani 1 1 d . . .
H11A H 0.7629 0.0674 0.2978 0.061 Uiso 1 1 calc R . .
C12 C 0.69819(14) 0.2341(3) 0.30628(16) 0.0464(6) Uani 1 1 d . . .
H12A H 0.7087 0.2497 0.3592 0.056 Uiso 1 1 calc R . .
C101 C 0.59023(14) 0.7952(3) 0.16893(19) 0.0537(7) Uani 1 1 d . . .
H10B H 0.6162 0.7396 0.2076 0.081 Uiso 1 1 calc R . .
H10C H 0.5832 0.8916 0.1885 0.081 Uiso 1 1 calc R . .
H10D H 0.6138 0.8012 0.1224 0.081 Uiso 1 1 calc R . .
C102 C 0.55322(15) 0.3503(3) 0.07367(15) 0.0498(7) Uani 1 1 d . . .
H10E H 0.5066 0.3757 0.0698 0.075 Uiso 1 1 calc R . .
H10F H 0.5579 0.2473 0.0660 0.075 Uiso 1 1 calc R . .
H10G H 0.5756 0.4018 0.0345 0.075 Uiso 1 1 calc R . .
N5 N 0.32647(12) 0.4174(3) 0.00297(14) 0.0529(6) Uani 1 1 d . . .
O1 O 0.38056(12) 0.3655(3) 0.02880(15) 0.0729(7) Uani 1 1 d . . .
O2 O 0.29531(17) 0.4940(3) 0.0454(2) 0.0929(11) Uani 1 1 d . . .
O3 O 0.30524(16) 0.3970(6) -0.06344(17) 0.1506(19) Uani 1 1 d . . .

loop_
_atom_site_aniso_label
_atom_site_aniso_U_11
_atom_site_aniso_U_22
_atom_site_aniso_U_33
_atom_site_aniso_U_23
_atom_site_aniso_U_13
_atom_site_aniso_U_12
Ag1 0.04464(14) 0.04540(14) 0.04465(14) 0.00819(8) -0.00637(9) -0.00884(8)
N1 0.0381(11) 0.0428(12) 0.0441(11) 0.0062(9) 0.0014(9) 0.0063(9)
N2 0.0349(11) 0.0349(10) 0.0387(11) 0.0024(8) -0.0014(8) 0.0063(8)
N3 0.0374(11) 0.0355(11) 0.0388(11) 0.0016(8) -0.0045(9) 0.0072(8)
N4 0.0393(11) 0.0365(11) 0.0391(11) 0.0007(8) -0.0026(9) 0.0070(9)
C1 0.0412(14) 0.0557(17) 0.0551(16) 0.0072(13) -0.0007(12) 0.0123(12)
C2 0.058(2) 0.0582(18) 0.065(2) 0.0075(15) -0.0015(16) 0.0259(16)
C3 0.069(2) 0.0416(17) 0.102(3) 0.0224(17) 0.000(2) 0.0152(15)
C4 0.0550(19) 0.0400(14) 0.082(2) 0.0164(15) 0.0029(16) 0.0028(14)
C5 0.0401(13) 0.0354(12) 0.0388(12) 0.0025(10) 0.0040(10) 0.0074(10)
C6 0.0345(12) 0.0364(12) 0.0395(12) 0.0025(10) 0.0022(10) 0.0028(10)
C7 0.0335(12) 0.0338(12) 0.0341(12) 0.0025(9) -0.0010(9) 0.0023(9)
C8 0.0328(12) 0.0328(12) 0.0380(12) 0.0012(9) 0.0003(9) 0.0008(9)
C9 0.0488(15) 0.0508(16) 0.0432(14) -0.0043(12) -0.0007(12) 0.0146(12)
C10 0.0499(16) 0.0509(17) 0.0631(18) -0.0050(14) 0.0062(14) 0.0197(13)
C11 0.0434(15) 0.0502(16) 0.0572(17) 0.0047(13) -0.0043(12) 0.0169(12)
C12 0.0473(15) 0.0447(15) 0.0455(14) 0.0039(11) -0.0085(12) 0.0096(12)
C101 0.0423(15) 0.0443(15) 0.0733(19) 0.0063(14) -0.0032(13) -0.0011(12)
C102 0.0564(17) 0.0462(15) 0.0442(14) -0.0052(12) -0.0128(12) 0.0067(13)
N5 0.0469(14) 0.0679(17) 0.0428(13) -0.0038(12) -0.0047(11) -0.0035(12)
O1 0.0627(14) 0.0667(15) 0.0862(16) 0.0024(12) -0.0159(12) 0.0124(12)
O2 0.077(2) 0.116(3) 0.084(2) -0.0353(15) -0.0045(17) 0.0256(15)
O3 0.077(2) 0.309(6) 0.0629(18) -0.069(3) -0.0189(15) 0.030(3)

loop_
_atom_type_symbol
_atom_type_description
_atom_type_scat_dispersion_real
_atom_type_scat_dispersion_imag
_atom_type_scat_source
C C 0.0033 0.0016 'International Tables Vol C Tables 4.2.6.8 and 6.1.1.4'
H H 0.0000 0.0000 'International Tables Vol C Tables 4.2.6.8 and 6.1.1.4'
N N 0.0061 0.0033 'International Tables Vol C Tables 4.2.6.8 and 6.1.1.4'
O O 0.0106 0.0060 'International Tables Vol C Tables 4.2.6.8 and 6.1.1.4'
Ag Ag -0.8971 1.1015 'International Tables Vol C Tables 4.2.6.8 and 6.1.1.4'

loop_
_geom_angle_atom_site_label_1
_geom_angle_atom_site_label_2
_geom_angle_atom_site_label_3
_geom_angle
_geom_angle_site_symmetry_1
_geom_angle_site_symmetry_3
_geom_angle_publ_flag
N4 Ag1 N1 152.95(8) 2_655 . ?
N4 Ag1 N2 133.66(7) 2_655 . ?
N1 Ag1 N2 67.98(7) . . ?
N4 Ag1 N3 66.94(7) 2_655 2_655 ?
N1 Ag1 N3 107.84(7) . 2_655 ?
N2 Ag1 N3 82.32(7) . 2_655 ?
C5 N1 C1 118.1(2) . . ?
C5 N1 Ag1 118.49(16) . . ?
C1 N1 Ag1 123.35(19) . . ?
C6 N2 N3 116.8(2) . . ?
C6 N2 Ag1 116.66(16) . . ?
N3 N2 Ag1 121.27(15) . . ?
C7 N3 N2 116.6(2) . . ?
C7 N3 Ag1 115.92(15) . 2_655 ?
N2 N3 Ag1 122.74(15) . 2_655 ?
C12 N4 C8 118.2(2) . . ?
C12 N4 Ag1 120.36(17) . 2_655 ?
C8 N4 Ag1 121.35(15) . 2_655 ?
N1 C1 C2 123.5(3) . . ?
C3 C2 C1 118.2(3) . . ?
C2 C3 C4 119.4(3) . . ?
C3 C4 C5 119.4(3) . . ?
N1 C5 C4 121.4(2) . . ?
N1 C5 C6 117.7(2) . . ?
C4 C5 C6 120.9(2) . . ?
N2 C6 C5 116.0(2) . . ?
N2 C6 C101 123.8(2) . . ?
C5 C6 C101 120.2(2) . . ?
N3 C7 C102 123.9(2) . . ?
N3 C7 C8 116.0(2) . . ?
C102 C7 C8 120.1(2) . . ?
N4 C8 C9 121.2(2) . . ?
N4 C8 C7 117.3(2) . . ?
C9 C8 C7 121.4(2) . . ?
C8 C9 C10 119.9(2) . . ?
C11 C10 C9 118.6(3) . . ?
C10 C11 C12 118.7(2) . . ?
N4 C12 C11 123.3(2) . . ?
O3 N5 O2 119.8(3) . . ?
O3 N5 O1 121.3(3) . . ?
O2 N5 O1 118.8(3) . . ?

loop_
_geom_bond_atom_site_label_1
_geom_bond_atom_site_label_2
_geom_bond_distance
_geom_bond_site_symmetry_2
_geom_bond_publ_flag
Ag1 N4 2.323(2) 2_655 ?
Ag1 N1 2.347(2) . ?
Ag1 N2 2.457(2) . ?
Ag1 N3 2.549(2) 2_655 ?
N1 C5 1.336(3) . ?
N1 C1 1.339(3) . ?
N2 C6 1.275(3) . ?
N2 N3 1.389(3) . ?
N3 C7 1.276(3) . ?
N3 Ag1 2.549(2) 2_655 ?
N4 C12 1.334(3) . ?
N4 C8 1.349(3) . ?
N4 Ag1 2.323(2) 2_655 ?
C1 C2 1.375(4) . ?
C2 C3 1.360(5) . ?
C3 C4 1.382(5) . ?
C4 C5 1.384(4) . ?
C5 C6 1.493(3) . ?
C6 C101 1.496(3) . ?
C7 C102 1.496(3) . ?
C7 C8 1.496(3) . ?
C8 C9 1.377(4) . ?
C9 C10 1.384(4) . ?
C10 C11 1.370(4) . ?
C11 C12 1.377(4) . ?
N5 O3 1.203(3) . ?
N5 O2 1.218(4) . ?
N5 O1 1.235(3) . ?
